data_4121990
loop_
_publ_author_name
'Feng, Jiajie'
'Garza, Victoria J.'
'Krische, Michael J.'

_publ_section_title
;
 Redox-Triggered C-C Coupling of Alcohols and Vinyl Epoxides: Diastereo-
 and Enantioselective Formation of All-Carbon Quaternary Centers via
 tert-(Hydroxy)-Prenylation.
;
_journal_issue 25
_journal_name_full 'Journal of the American Chemical Society'
_journal_page_first 8911
_journal_page_last 8914
_journal_paper_doi 10.1021/ja504625m
_journal_volume 136
_journal_year 2014
_chemical_absolute_configuration ad
_chemical_formula_moiety 'C15 H19 Br O2'
_chemical_formula_sum 'C15 H19 Br O2'
_chemical_formula_weight 311.21
_chemical_name_systematic
;
 ?
;
_space_group_crystal_system orthorhombic
_space_group_IT_number 19
_space_group_name_Hall 'P 2ac 2ab'
_space_group_name_H-M_alt 'P 21 21 21'
_symmetry_space_group_name_Hall 'P 2ac 2ab'
_symmetry_space_group_name_H-M 'P 21 21 21'
_atom_sites_solution_hydrogens geom
_audit_creation_method SHELXL-2013
_cell_angle_alpha 90
_cell_angle_beta 90
_cell_angle_gamma 90
_cell_formula_units_Z 4
_cell_length_a 7.051(3)
_cell_length_b 12.646(5)
_cell_length_c 16.338(5)
_cell_measurement_reflns_used 5374
_cell_measurement_temperature 100(2)
_cell_measurement_theta_max 27.5
_cell_measurement_theta_min 3.0
_cell_volume 1456.8(10)
_computing_cell_refinement 'CrystalClear (Rigaku Inc., 2008)'
_computing_data_collection 'CrystalClear (Rigaku Inc., 2008)'
_computing_data_reduction 'CrystalClear (Rigaku Inc., 2008)'
_computing_molecular_graphics 'XP SHELXTL/PC, Siemens Analytical'
_computing_publication_material 'XP SHELXTL/PC, Siemens Analytical'
_computing_structure_refinement 'SHELXL-2013 (Sheldrick, 2013)'
_computing_structure_solution
;

SIR97 - Altomare A., Burla M.C., Camalli M., Cascarano G.L., Giacovazzo C., 
Guagliardi A., Moliterni A.G.G., Polidori G.,Spagna R.
;
_diffrn_ambient_temperature 100(2)
_diffrn_measured_fraction_theta_full 0.998
_diffrn_measured_fraction_theta_max 0.998
_diffrn_measurement_device_type 'Rigaku AFC-12 with Saturn 724+ CCD'
_diffrn_measurement_method \w-scans
_diffrn_radiation_type MoK\a
_diffrn_radiation_wavelength 0.71073
_diffrn_reflns_av_R_equivalents 0.0445
_diffrn_reflns_av_unetI/netI 0.0310
_diffrn_reflns_Laue_measured_fraction_full 0.998
_diffrn_reflns_Laue_measured_fraction_max 0.998
_diffrn_reflns_limit_h_max 9
_diffrn_reflns_limit_h_min -9
_diffrn_reflns_limit_k_max 15
_diffrn_reflns_limit_k_min -16
_diffrn_reflns_limit_l_max 21
_diffrn_reflns_limit_l_min -21
_diffrn_reflns_number 19873
_diffrn_reflns_point_group_measured_fraction_full 0.999
_diffrn_reflns_point_group_measured_fraction_max 0.999
_diffrn_reflns_theta_full 25.242
_diffrn_reflns_theta_max 27.460
_diffrn_reflns_theta_min 3.147
_diffrn_source 'sealed tube'
_exptl_absorpt_coefficient_mu 2.814
_exptl_absorpt_correction_T_max 1.00
_exptl_absorpt_correction_T_min 0.770
_exptl_absorpt_correction_type multi-scan
_exptl_absorpt_process_details
;
Abscor. T. Higashi (2001). The Rigaku Corporation, Tokyo, Japan.
;
_exptl_crystal_colour colorless
_exptl_crystal_density_diffrn 1.419
_exptl_crystal_description prisms
_exptl_crystal_F_000 640
_exptl_crystal_size_max 0.350
_exptl_crystal_size_mid 0.130
_exptl_crystal_size_min 0.050
_refine_diff_density_max 0.223
_refine_diff_density_min -0.216
_refine_diff_density_rms 0.045
_refine_ls_abs_structure_details
;
 Refined as an inversion twin.
;
_refine_ls_abs_structure_Flack 0.016(8)
_refine_ls_extinction_method none
_refine_ls_goodness_of_fit_ref 1.082
_refine_ls_hydrogen_treatment constr
_refine_ls_matrix_type full
_refine_ls_number_parameters 167
_refine_ls_number_reflns 3327
_refine_ls_number_restraints 0
_refine_ls_restrained_S_all 1.082
_refine_ls_R_factor_all 0.0209
_refine_ls_R_factor_gt 0.0201
_refine_ls_shift/su_max 0.001
_refine_ls_shift/su_mean 0.000
_refine_ls_structure_factor_coef Fsqd
_refine_ls_weighting_details 'w=1/[\s^2^(Fo^2^)+(0.0234P)^2^+0.1828P] where P=(Fo^2^+2Fc^2^)/3'
_refine_ls_weighting_scheme calc
_refine_ls_wR_factor_gt 0.0508
_refine_ls_wR_factor_ref 0.0512
_reflns_Friedel_coverage 0.731
_reflns_Friedel_fraction_full 1.000
_reflns_Friedel_fraction_max 1.000
_reflns_number_gt 3227
_reflns_number_total 3327
_reflns_threshold_expression 'I > 2\s(I)'
_cod_data_source_file ja504625m_si_002.cif
_cod_data_source_block shelx
_cod_depositor_comments 'Adding full bibliography for 4121990.cif.'
_cod_original_cell_volume 1456.9(9)
_cod_database_code 4121990
_shelx_space_group_comment
;
The symmetry employed for this shelxl refinement is uniquely defined
by the following loop, which should always be used as a source of
symmetry information in preference to the above space-group names.
They are only intended as comments.
;
_shelx_estimated_absorpt_t_min 0.439
_shelx_estimated_absorpt_t_max 0.872
_shelxl_version_number 2013-4

loop_
_space_group_symop_operation_xyz
'x, y, z'
'-x+1/2, -y, z+1/2'
'x+1/2, -y+1/2, -z'
'-x, y+1/2, -z+1/2'

loop_
_atom_site_label
_atom_site_type_symbol
_atom_site_fract_x
_atom_site_fract_y
_atom_site_fract_z
_atom_site_U_iso_or_equiv
_atom_site_adp_type
_atom_site_occupancy
_atom_site_site_symmetry_order
_atom_site_calc_flag
_atom_site_refinement_flags_posn
_atom_site_refinement_flags_adp
C1 C 0.6572(4) 0.41430(16) 0.13325(13) 0.0186(4) Uani 1 1 d . .
C2 C 0.8152(3) 0.58251(16) 0.11996(13) 0.0163(4) Uani 1 1 d . .
H2 H 0.8888 0.5560 0.0719 0.020 Uiso 1 1 calc R U
C3 C 0.9329(3) 0.56163(18) 0.19897(13) 0.0182(4) Uani 1 1 d . .
C4 C 0.9483(3) 0.44028(19) 0.20530(14) 0.0211(4) Uani 1 1 d . .
H4A H 1.0246 0.4133 0.1589 0.025 Uiso 1 1 calc R U
H4B H 1.0149 0.4215 0.2566 0.025 Uiso 1 1 calc R U
C5 C 0.4593(3) 0.3739(2) 0.15079(16) 0.0258(5) Uani 1 1 d . .
H5A H 0.4641 0.2976 0.1613 0.039 Uiso 1 1 calc R U
H5B H 0.3775 0.3877 0.1035 0.039 Uiso 1 1 calc R U
H5C H 0.4082 0.4102 0.1990 0.039 Uiso 1 1 calc R U
C6 C 0.7389(4) 0.36319(19) 0.05654(15) 0.0277(5) Uani 1 1 d . .
H6A H 0.8687 0.3885 0.0479 0.042 Uiso 1 1 calc R U
H6B H 0.6605 0.3820 0.0092 0.042 Uiso 1 1 calc R U
H6C H 0.7400 0.2862 0.0632 0.042 Uiso 1 1 calc R U
C7 C 0.7697(3) 0.69799(16) 0.10628(12) 0.0161(4) Uani 1 1 d . .
C8 C 0.6091(3) 0.74445(18) 0.14126(13) 0.0182(5) Uani 1 1 d . .
H8 H 0.5237 0.7022 0.1722 0.022 Uiso 1 1 calc R U
C9 C 0.5729(3) 0.85176(17) 0.13131(14) 0.0197(4) Uani 1 1 d . .
H9 H 0.4632 0.8833 0.1547 0.024 Uiso 1 1 calc R U
C10 C 0.7005(3) 0.91173(16) 0.08644(13) 0.0201(5) Uani 1 1 d . .
C11 C 0.8585(4) 0.86843(17) 0.04984(13) 0.0222(4) Uani 1 1 d . .
H11 H 0.9421 0.9109 0.0183 0.027 Uiso 1 1 calc R U
C12 C 0.8925(3) 0.76043(18) 0.06031(13) 0.0200(5) Uani 1 1 d . .
H12 H 1.0010 0.7292 0.0357 0.024 Uiso 1 1 calc R U
C13 C 0.8300(3) 0.60249(18) 0.27355(13) 0.0215(4) Uani 1 1 d . .
H13 H 0.7052 0.5769 0.2828 0.026 Uiso 1 1 calc R U
C14 C 0.8987(4) 0.6708(2) 0.32690(15) 0.0296(6) Uani 1 1 d . .
H14A H 1.0230 0.6984 0.3199 0.036 Uiso 1 1 calc R U
H14B H 0.8240 0.6924 0.3723 0.036 Uiso 1 1 calc R U
C15 C 1.1319(3) 0.60706(19) 0.18985(15) 0.0249(5) Uani 1 1 d . .
H15A H 1.1250 0.6844 0.1885 0.037 Uiso 1 1 calc R U
H15B H 1.1886 0.5813 0.1389 0.037 Uiso 1 1 calc R U
H15C H 1.2100 0.5847 0.2363 0.037 Uiso 1 1 calc R U
Br1 Br 0.65396(4) 1.05938(2) 0.07398(2) 0.02824(8) Uani 1 1 d . .
O1 O 0.6386(2) 0.52634(11) 0.12362(9) 0.0177(3) Uani 1 1 d . .
O2 O 0.7659(2) 0.39056(12) 0.20441(10) 0.0203(3) Uani 1 1 d . .

loop_
_atom_site_aniso_label
_atom_site_aniso_U_11
_atom_site_aniso_U_22
_atom_site_aniso_U_33
_atom_site_aniso_U_23
_atom_site_aniso_U_13
_atom_site_aniso_U_12
C1 0.0199(9) 0.0147(9) 0.0212(10) 0.0027(7) 0.0004(10) -0.0013(9)
C2 0.0162(10) 0.0161(10) 0.0166(10) 0.0002(8) 0.0022(8) -0.0009(7)
C3 0.0177(9) 0.0167(10) 0.0203(10) 0.0017(9) -0.0011(8) 0.0012(10)
C4 0.0145(9) 0.0184(10) 0.0305(11) 0.0030(10) -0.0019(8) 0.0007(10)
C5 0.0202(11) 0.0258(12) 0.0313(13) 0.0088(10) -0.0021(10) -0.0051(10)
C6 0.0369(13) 0.0184(11) 0.0277(13) -0.0015(9) 0.0062(11) -0.0053(10)
C7 0.0193(10) 0.0159(10) 0.0131(9) -0.0001(8) -0.0014(8) -0.0009(8)
C8 0.0190(11) 0.0199(10) 0.0158(10) 0.0024(8) 0.0005(8) 0.0009(8)
C9 0.0209(10) 0.0215(11) 0.0167(10) -0.0009(8) -0.0035(9) 0.0028(9)
C10 0.0265(11) 0.0148(9) 0.0190(10) -0.0003(8) -0.0083(8) 0.0000(8)
C11 0.0256(11) 0.0197(10) 0.0213(10) 0.0043(8) 0.0011(10) -0.0051(10)
C12 0.0218(11) 0.0197(10) 0.0185(11) -0.0001(8) 0.0054(8) 0.0004(8)
C13 0.0210(10) 0.0244(10) 0.0190(10) 0.0040(8) -0.0016(9) 0.0026(9)
C14 0.0365(14) 0.0281(12) 0.0243(12) -0.0007(10) -0.0072(10) 0.0099(11)
C15 0.0182(11) 0.0210(11) 0.0356(13) 0.0011(9) -0.0012(10) 0.0000(10)
Br1 0.03527(13) 0.01448(11) 0.03498(13) 0.00117(9) -0.01269(11) 0.00152(10)
O1 0.0174(7) 0.0155(7) 0.0203(7) 0.0022(5) -0.0010(7) -0.0023(6)
O2 0.0175(7) 0.0190(7) 0.0245(8) 0.0060(6) -0.0011(6) -0.0012(6)

loop_
_atom_type_symbol
_atom_type_description
_atom_type_scat_dispersion_real
_atom_type_scat_dispersion_imag
_atom_type_scat_source
C C 0.0033 0.0016 'International Tables Vol C Tables 4.2.6.8 and 6.1.1.4'
H H 0.0000 0.0000 'International Tables Vol C Tables 4.2.6.8 and 6.1.1.4'
Br Br -0.2901 2.4595 'International Tables Vol C Tables 4.2.6.8 and 6.1.1.4'
O O 0.0106 0.0060 'International Tables Vol C Tables 4.2.6.8 and 6.1.1.4'

loop_
_geom_angle_atom_site_label_1
_geom_angle_atom_site_label_2
_geom_angle_atom_site_label_3
_geom_angle
O2 C1 O1 110.33(17)
O2 C1 C5 105.68(17)
O1 C1 C5 105.71(19)
O2 C1 C6 112.3(2)
O1 C1 C6 111.36(17)
C5 C1 C6 111.17(19)
O1 C2 C7 107.48(16)
O1 C2 C3 110.13(16)
C7 C2 C3 113.55(17)
O1 C2 H2 108.5
C7 C2 H2 108.5
C3 C2 H2 108.5
C13 C3 C15 113.13(19)
C13 C3 C4 108.68(18)
C15 C3 C4 108.51(17)
C13 C3 C2 110.76(17)
C15 C3 C2 110.24(17)
C4 C3 C2 105.17(17)
O2 C4 C3 111.93(16)
O2 C4 H4A 109.2
C3 C4 H4A 109.2
O2 C4 H4B 109.2
C3 C4 H4B 109.2
H4A C4 H4B 107.9
C1 C5 H5A 109.5
C1 C5 H5B 109.5
H5A C5 H5B 109.5
C1 C5 H5C 109.5
H5A C5 H5C 109.5
H5B C5 H5C 109.5
C1 C6 H6A 109.5
C1 C6 H6B 109.5
H6A C6 H6B 109.5
C1 C6 H6C 109.5
H6A C6 H6C 109.5
H6B C6 H6C 109.5
C12 C7 C8 119.1(2)
C12 C7 C2 119.71(19)
C8 C7 C2 121.15(19)
C9 C8 C7 120.7(2)
C9 C8 H8 119.6
C7 C8 H8 119.6
C10 C9 C8 118.5(2)
C10 C9 H9 120.8
C8 C9 H9 120.8
C11 C10 C9 122.5(2)
C11 C10 Br1 118.81(16)
C9 C10 Br1 118.71(17)
C10 C11 C12 118.3(2)
C10 C11 H11 120.8
C12 C11 H11 120.8
C7 C12 C11 120.9(2)
C7 C12 H12 119.6
C11 C12 H12 119.6
C14 C13 C3 125.5(2)
C14 C13 H13 117.3
C3 C13 H13 117.3
C13 C14 H14A 120.0
C13 C14 H14B 120.0
H14A C14 H14B 120.0
C3 C15 H15A 109.5
C3 C15 H15B 109.5
H15A C15 H15B 109.5
C3 C15 H15C 109.5
H15A C15 H15C 109.5
H15B C15 H15C 109.5
C1 O1 C2 114.55(17)
C1 O2 C4 113.51(16)

loop_
_geom_bond_atom_site_label_1
_geom_bond_atom_site_label_2
_geom_bond_distance
C1 O2 1.425(3)
C1 O1 1.432(2)
C1 C5 1.513(3)
C1 C6 1.523(3)
C2 O1 1.434(2)
C2 C7 1.512(3)
C2 C3 1.557(3)
C2 H2 1.0000
C3 C13 1.510(3)
C3 C15 1.523(3)
C3 C4 1.542(3)
C4 O2 1.432(3)
C4 H4A 0.9900
C4 H4B 0.9900
C5 H5A 0.9800
C5 H5B 0.9800
C5 H5C 0.9800
C6 H6A 0.9800
C6 H6B 0.9800
C6 H6C 0.9800
C7 C12 1.392(3)
C7 C8 1.398(3)
C8 C9 1.390(3)
C8 H8 0.9500
C9 C10 1.386(3)
C9 H9 0.9500
C10 C11 1.378(3)
C10 Br1 1.907(2)
C11 C12 1.397(3)
C11 H11 0.9500
C12 H12 0.9500
C13 C14 1.320(3)
C13 H13 0.9500
C14 H14A 0.9500
C14 H14B 0.9500
C15 H15A 0.9800
C15 H15B 0.9800
C15 H15C 0.9800

loop_
_geom_torsion_atom_site_label_1
_geom_torsion_atom_site_label_2
_geom_torsion_atom_site_label_3
_geom_torsion_atom_site_label_4
_geom_torsion
O1 C2 C3 C13 -62.6(2)
C7 C2 C3 C13 57.9(2)
O1 C2 C3 C15 171.38(17)
C7 C2 C3 C15 -68.0(2)
O1 C2 C3 C4 54.6(2)
C7 C2 C3 C4 175.18(17)
C13 C3 C4 O2 63.4(2)
C15 C3 C4 O2 -173.18(17)
C2 C3 C4 O2 -55.2(2)
O1 C2 C7 C12 -146.97(19)
C3 C2 C7 C12 91.0(2)
O1 C2 C7 C8 35.2(3)
C3 C2 C7 C8 -86.9(2)
C12 C7 C8 C9 -0.7(3)
C2 C7 C8 C9 177.14(19)
C7 C8 C9 C10 -0.5(3)
C8 C9 C10 C11 1.7(3)
C8 C9 C10 Br1 -179.02(16)
C9 C10 C11 C12 -1.5(3)
Br1 C10 C11 C12 179.15(17)
C8 C7 C12 C11 0.9(3)
C2 C7 C12 C11 -177.0(2)
C10 C11 C12 C7 0.2(3)
C15 C3 C13 C14 0.3(3)
C4 C3 C13 C14 120.9(2)
C2 C3 C13 C14 -124.1(2)
O2 C1 O1 C2 56.3(2)
C5 C1 O1 C2 170.15(17)
C6 C1 O1 C2 -69.0(2)
C7 C2 O1 C1 177.67(16)
C3 C2 O1 C1 -58.2(2)
O1 C1 O2 C4 -55.3(2)
C5 C1 O2 C4 -169.07(17)
C6 C1 O2 C4 69.6(2)
C3 C4 O2 C1 58.0(2)
